data_7046510
loop_
_publ_author_name
'Shiga, Takuya'
'Kumamaru, Rina'
'Newton, Graham N.'
'Oshio, Hiroki'

_publ_section_title
;
 Cobalt complexes with redox-active anthraquinone-type ligands.
;
_journal_issue 23
_journal_name_full 'Dalton transactions (Cambridge, England : 2003)'
_journal_page_first 7804
_journal_page_last 7811
_journal_paper_doi 10.1039/c8dt00586a
_journal_volume 47
_journal_year 2018
_chemical_formula_moiety 'C40 H20 Co N6 O4, 2(C H3 O)'
_chemical_formula_sum 'C42 H26 Co N6 O6'
_chemical_formula_weight 769.62
_space_group_crystal_system monoclinic
_space_group_IT_number 14
_space_group_name_Hall '-P 2ybc'
_space_group_name_H-M_alt 'P 1 21/c 1'
_symmetry_space_group_name_Hall '-P 2ybc'
_symmetry_space_group_name_H-M 'P 1 21/c 1'
_atom_sites_solution_hydrogens geom
_audit_creation_method SHELXL-2013
_audit_update_record
;
2018-02-12 deposited with the CCDC.
2018-05-14 downloaded from the CCDC.
;
_cell_angle_alpha 90
_cell_angle_beta 107.1566(19)
_cell_angle_gamma 90
_cell_formula_units_Z 4
_cell_length_a 12.1799(18)
_cell_length_b 17.818(3)
_cell_length_c 16.549(2)
_cell_measurement_reflns_used 6787
_cell_measurement_temperature 100(2)
_cell_measurement_theta_max 28.78
_cell_measurement_theta_min 2.17
_cell_volume 3431.7(9)
_computing_cell_refinement 'Bruker SAINT'
_computing_data_collection 'Bruker APEX2'
_computing_data_reduction 'Bruker SAINT'
_computing_molecular_graphics 'Bruker SHELXTL'
_computing_publication_material 'Bruker SHELXTL'
_computing_structure_refinement 'SHELXL-2014 (Sheldrick 2014)'
_computing_structure_solution 'SHELXS-97 (Sheldrick 2008)'
_diffrn_ambient_temperature 100(2)
_diffrn_detector_area_resol_mean 8.366
_diffrn_measured_fraction_theta_full 0.997
_diffrn_measured_fraction_theta_max 0.993
_diffrn_measurement_device_type 'Bruker APEX-II CCD'
_diffrn_measurement_method '\f and \w scans'
_diffrn_radiation_type MoK\a
_diffrn_radiation_wavelength 0.71073
_diffrn_reflns_av_R_equivalents 0.0311
_diffrn_reflns_av_unetI/netI 0.0407
_diffrn_reflns_Laue_measured_fraction_full 0.997
_diffrn_reflns_Laue_measured_fraction_max 0.993
_diffrn_reflns_limit_h_max 13
_diffrn_reflns_limit_h_min -15
_diffrn_reflns_limit_k_max 22
_diffrn_reflns_limit_k_min -23
_diffrn_reflns_limit_l_max 21
_diffrn_reflns_limit_l_min -17
_diffrn_reflns_number 18971
_diffrn_reflns_point_group_measured_fraction_full 0.997
_diffrn_reflns_point_group_measured_fraction_max 0.993
_diffrn_reflns_theta_full 25.242
_diffrn_reflns_theta_max 27.500
_diffrn_reflns_theta_min 1.722
_exptl_absorpt_coefficient_mu 0.562
_exptl_absorpt_correction_T_max 0.9459
_exptl_absorpt_correction_T_min 0.8723
_exptl_absorpt_correction_type empirical
_exptl_absorpt_process_details SADABS
_exptl_crystal_colour 'dark brown'
_exptl_crystal_density_diffrn 1.490
_exptl_crystal_density_method 'not measured'
_exptl_crystal_description plates
_exptl_crystal_F_000 1580
_exptl_crystal_size_max 0.250
_exptl_crystal_size_mid 0.200
_exptl_crystal_size_min 0.100
_refine_diff_density_max 0.850
_refine_diff_density_min -0.478
_refine_diff_density_rms 0.081
_refine_ls_extinction_method none
_refine_ls_goodness_of_fit_ref 1.163
_refine_ls_hydrogen_treatment constr
_refine_ls_matrix_type full
_refine_ls_number_parameters 498
_refine_ls_number_reflns 7813
_refine_ls_number_restraints 0
_refine_ls_restrained_S_all 1.163
_refine_ls_R_factor_all 0.0721
_refine_ls_R_factor_gt 0.0489
_refine_ls_shift/su_max 0.001
_refine_ls_shift/su_mean 0.000
_refine_ls_structure_factor_coef Fsqd
_refine_ls_weighting_details 'w=1/[\s^2^(Fo^2^)+(0.1000P)^2^] where P=(Fo^2^+2Fc^2^)/3'
_refine_ls_weighting_scheme calc
_refine_ls_wR_factor_gt 0.1426
_refine_ls_wR_factor_ref 0.1656
_reflns_Friedel_coverage 0.000
_reflns_number_gt 5940
_reflns_number_total 7813
_reflns_threshold_expression 'I > 2\s(I)'
_cod_data_source_file c8dt00586a2.cif
_cod_data_source_block Comp1_[Co(L1)2]
_cod_depositor_comments 'Adding full bibliography for 7046510--7046515.cif.'
_cod_original_cell_volume 3431.6(9)
_cod_database_code 7046510
_shelx_space_group_comment
;
The symmetry employed for this shelxl refinement is uniquely defined
by the following loop, which should always be used as a source of
symmetry information in preference to the above space-group names.
They are only intended as comments.
;
_shelx_estimated_absorpt_t_min 0.872
_shelx_estimated_absorpt_t_max 0.946
_shelxl_version_number 2013-4

loop_
_space_group_symop_operation_xyz
'x, y, z'
'-x, y+1/2, -z+1/2'
'-x, -y, -z'
'x, -y-1/2, z-1/2'

loop_
_atom_site_label
_atom_site_type_symbol
_atom_site_fract_x
_atom_site_fract_y
_atom_site_fract_z
_atom_site_U_iso_or_equiv
_atom_site_adp_type
_atom_site_occupancy
_atom_site_site_symmetry_order
_atom_site_calc_flag
_atom_site_refinement_flags_posn
_atom_site_refinement_flags_adp
Co1 Co 0.25758(3) 0.48759(2) 0.23535(2) 0.01940(13) Uani 1 1 d . .
N1 N 0.22407(18) 0.48091(12) 0.11179(13) 0.0209(5) Uani 1 1 d . .
N2 N 0.13002(19) 0.42827(14) -0.01625(13) 0.0291(5) Uani 1 1 d . .
N3 N 0.10919(17) 0.40886(12) 0.19748(13) 0.0214(4) Uani 1 1 d . .
N4 N 0.29045(17) 0.48704(12) 0.35984(13) 0.0195(4) Uani 1 1 d . .
N5 N 0.25770(18) 0.51998(12) 0.48410(13) 0.0219(5) Uani 1 1 d . .
N6 N 0.13244(16) 0.56726(12) 0.26090(13) 0.0202(4) Uani 1 1 d . .
O1 O 0.39685(14) 0.57129(10) 0.21441(10) 0.0221(4) Uani 1 1 d . .
O2 O 0.53833(17) 0.63644(13) -0.05893(12) 0.0380(5) Uani 1 1 d . .
O3 O 0.40491(14) 0.40760(10) 0.26728(10) 0.0223(4) Uani 1 1 d . .
O4 O 0.67869(16) 0.28776(11) 0.55738(11) 0.0292(4) Uani 1 1 d . .
C1 C 0.2753(2) 0.50749(15) 0.05463(16) 0.0224(5) Uani 1 1 d . .
C2 C 0.3677(2) 0.55625(14) 0.06661(15) 0.0210(5) Uani 1 1 d . .
C3 C 0.4266(2) 0.58719(14) 0.15094(15) 0.0202(5) Uani 1 1 d . .
C4 C 0.5244(2) 0.63934(14) 0.15769(16) 0.0207(5) Uani 1 1 d . .
C5 C 0.5808(2) 0.67233(14) 0.23552(16) 0.0235(5) Uani 1 1 d . .
H5 H 0.5582 0.6601 0.2842 0.028 Uiso 1 1 calc R U
C6 C 0.6692(2) 0.72277(15) 0.24178(18) 0.0269(6) Uani 1 1 d . .
H6 H 0.7066 0.7454 0.2947 0.032 Uiso 1 1 calc R U
C7 C 0.7038(2) 0.74066(15) 0.17138(18) 0.0282(6) Uani 1 1 d . .
H7 H 0.7644 0.7755 0.1762 0.034 Uiso 1 1 calc R U
C8 C 0.6497(2) 0.70753(15) 0.09394(18) 0.0277(6) Uani 1 1 d . .
H8 H 0.6740 0.7192 0.0459 0.033 Uiso 1 1 calc R U
C9 C 0.5597(2) 0.65704(15) 0.08660(16) 0.0237(5) Uani 1 1 d . .
C10 C 0.5026(2) 0.62245(17) 0.00141(16) 0.0264(6) Uani 1 1 d . .
C11 C 0.4034(2) 0.57265(15) -0.00576(16) 0.0238(6) Uani 1 1 d . .
C12 C 0.3462(2) 0.54065(17) -0.08480(16) 0.0287(6) Uani 1 1 d . .
H12 H 0.3715 0.5528 -0.1323 0.034 Uiso 1 1 calc R U
C13 C 0.2538(3) 0.49190(17) -0.09554(17) 0.0304(6) Uani 1 1 d . .
H13 H 0.2165 0.4709 -0.1494 0.037 Uiso 1 1 calc R U
C14 C 0.2171(2) 0.47454(16) -0.02519(16) 0.0260(6) Uani 1 1 d . .
C15 C 0.1398(2) 0.43463(15) 0.06600(15) 0.0243(5) Uani 1 1 d . .
C16 C 0.0694(2) 0.39782(15) 0.11312(16) 0.0246(6) Uani 1 1 d . .
C17 C 0.0485(2) 0.38058(15) 0.24602(16) 0.0253(6) Uani 1 1 d . .
H17 H 0.0764 0.3881 0.3054 0.030 Uiso 1 1 calc R U
C18 C -0.0530(2) 0.34094(17) 0.21405(18) 0.0306(6) Uani 1 1 d . .
H18 H -0.0937 0.3220 0.2506 0.037 Uiso 1 1 calc R U
C19 C -0.0936(3) 0.32952(18) 0.12727(18) 0.0372(7) Uani 1 1 d . .
H19 H -0.1632 0.3029 0.1033 0.045 Uiso 1 1 calc R U
C20 C -0.0310(3) 0.35768(18) 0.07612(18) 0.0354(7) Uani 1 1 d . .
H20 H -0.0563 0.3497 0.0167 0.043 Uiso 1 1 calc R U
C21 C 0.3663(2) 0.44823(14) 0.42309(15) 0.0189(5) Uani 1 1 d . .
C22 C 0.4524(2) 0.39914(14) 0.41712(15) 0.0183(5) Uani 1 1 d . .
C23 C 0.4699(2) 0.38222(14) 0.33500(15) 0.0192(5) Uani 1 1 d . .
C24 C 0.5677(2) 0.33405(13) 0.33375(15) 0.0191(5) Uani 1 1 d . .
C25 C 0.5875(2) 0.31730(15) 0.25660(16) 0.0224(5) Uani 1 1 d . .
H25 H 0.5387 0.3376 0.2055 0.027 Uiso 1 1 calc R U
C26 C 0.6781(2) 0.27114(16) 0.25478(17) 0.0261(6) Uani 1 1 d . .
H26 H 0.6911 0.2595 0.2023 0.031 Uiso 1 1 calc R U
C27 C 0.7504(2) 0.24168(16) 0.32970(17) 0.0278(6) Uani 1 1 d . .
H27 H 0.8132 0.2107 0.3282 0.033 Uiso 1 1 calc R U
C28 C 0.7310(2) 0.25745(15) 0.40611(17) 0.0256(6) Uani 1 1 d . .
H28 H 0.7806 0.2371 0.4568 0.031 Uiso 1 1 calc R U
C29 C 0.6394(2) 0.30291(14) 0.40963(16) 0.0208(5) Uani 1 1 d . .
C30 C 0.6179(2) 0.31759(14) 0.49288(15) 0.0218(5) Uani 1 1 d . .
C31 C 0.5215(2) 0.36822(14) 0.49379(14) 0.0192(5) Uani 1 1 d . .
C32 C 0.5024(2) 0.38729(15) 0.57099(15) 0.0213(5) Uani 1 1 d . .
H32 H 0.5501 0.3656 0.6217 0.026 Uiso 1 1 calc R U
C33 C 0.4162(2) 0.43687(15) 0.57588(15) 0.0222(5) Uani 1 1 d . .
H33 H 0.4049 0.4490 0.6288 0.027 Uiso 1 1 calc R U
C34 C 0.3463(2) 0.46842(15) 0.50043(15) 0.0206(5) Uani 1 1 d . .
C35 C 0.2290(2) 0.52817(14) 0.39982(16) 0.0205(5) Uani 1 1 d . .
C36 C 0.1385(2) 0.57461(14) 0.34366(15) 0.0214(5) Uani 1 1 d . .
C37 C 0.0481(2) 0.60275(15) 0.20335(17) 0.0248(6) Uani 1 1 d . .
H37 H 0.0426 0.5967 0.1452 0.030 Uiso 1 1 calc R U
C38 C -0.0316(2) 0.64805(16) 0.22471(18) 0.0310(6) Uani 1 1 d . .
H38 H -0.0907 0.6723 0.1821 0.037 Uiso 1 1 calc R U
C39 C -0.0234(2) 0.65719(18) 0.30916(18) 0.0335(7) Uani 1 1 d . .
H39 H -0.0763 0.6886 0.3254 0.040 Uiso 1 1 calc R U
C40 C 0.0628(2) 0.62010(17) 0.37031(18) 0.0298(6) Uani 1 1 d . .
H40 H 0.0699 0.6256 0.4287 0.036 Uiso 1 1 calc R U
O5 O 0.0047(2) 0.30987(18) 0.43393(19) 0.0733(9) Uani 1 1 d . .
C41 C 0.1172(3) 0.3211(3) 0.4850(3) 0.0738(14) Uani 1 1 d . .
H41 H 0.1655 0.3364 0.4498 0.111 Uiso 1 1 calc R U
H41A H 0.1471 0.2743 0.5145 0.111 Uiso 1 1 calc R U
H41B H 0.1182 0.3605 0.5266 0.111 Uiso 1 1 calc R U
O6 O 0.1232(3) 0.55806(19) 0.58897(16) 0.0726(9) Uani 1 1 d . .
C42 C 0.1760(3) 0.5224(2) 0.6665(2) 0.0507(9) Uani 1 1 d . .
H42 H 0.1969 0.4710 0.6559 0.076 Uiso 1 1 calc R U
H42A H 0.1227 0.5212 0.7007 0.076 Uiso 1 1 calc R U
H42B H 0.2454 0.5501 0.6968 0.076 Uiso 1 1 calc R U

loop_
_atom_site_aniso_label
_atom_site_aniso_U_11
_atom_site_aniso_U_22
_atom_site_aniso_U_33
_atom_site_aniso_U_23
_atom_site_aniso_U_13
_atom_site_aniso_U_12
Co1 0.0184(2) 0.0240(2) 0.01293(19) 0.00048(12) 0.00017(13) -0.00083(13)
N1 0.0196(10) 0.0262(12) 0.0147(10) 0.0015(8) 0.0018(8) -0.0034(8)
N2 0.0290(12) 0.0399(14) 0.0151(10) -0.0004(9) 0.0015(9) -0.0104(10)
N3 0.0204(10) 0.0229(11) 0.0185(10) 0.0020(8) 0.0022(8) -0.0002(8)
N4 0.0144(10) 0.0239(11) 0.0180(10) -0.0003(8) 0.0011(8) 0.0025(8)
N5 0.0215(11) 0.0255(12) 0.0166(11) 0.0014(8) 0.0024(8) 0.0032(8)
N6 0.0156(10) 0.0220(11) 0.0203(11) 0.0016(8) 0.0011(8) -0.0006(8)
O1 0.0230(9) 0.0245(10) 0.0176(9) 0.0003(7) 0.0042(7) -0.0026(7)
O2 0.0334(11) 0.0578(15) 0.0249(10) 0.0077(10) 0.0118(8) -0.0078(10)
O3 0.0244(9) 0.0246(10) 0.0154(8) 0.0004(7) 0.0018(7) 0.0019(7)
O4 0.0291(10) 0.0352(11) 0.0206(9) 0.0068(8) 0.0030(7) 0.0118(8)
C1 0.0231(13) 0.0262(14) 0.0155(12) 0.0029(10) 0.0020(10) 0.0020(10)
C2 0.0202(12) 0.0235(13) 0.0178(12) 0.0020(10) 0.0032(9) 0.0033(10)
C3 0.0200(12) 0.0210(13) 0.0186(12) 0.0030(9) 0.0040(9) 0.0033(9)
C4 0.0181(11) 0.0192(13) 0.0235(12) 0.0030(10) 0.0041(9) 0.0029(9)
C5 0.0207(12) 0.0240(14) 0.0232(13) 0.0014(10) 0.0026(10) 0.0028(10)
C6 0.0210(12) 0.0239(14) 0.0299(14) 0.0000(11) -0.0017(10) 0.0021(10)
C7 0.0198(12) 0.0242(14) 0.0386(16) 0.0050(11) 0.0054(11) 0.0022(10)
C8 0.0232(13) 0.0272(15) 0.0330(15) 0.0078(11) 0.0087(11) 0.0038(10)
C9 0.0219(12) 0.0219(13) 0.0268(13) 0.0062(10) 0.0063(10) 0.0065(10)
C10 0.0225(13) 0.0318(15) 0.0240(14) 0.0076(11) 0.0053(10) 0.0036(10)
C11 0.0210(12) 0.0292(15) 0.0212(13) 0.0047(10) 0.0060(10) 0.0044(10)
C12 0.0294(14) 0.0393(16) 0.0179(13) 0.0052(11) 0.0076(10) 0.0038(12)
C13 0.0329(15) 0.0392(17) 0.0154(13) -0.0024(11) 0.0014(11) -0.0031(12)
C14 0.0259(14) 0.0301(15) 0.0187(13) 0.0003(10) 0.0014(10) -0.0017(11)
C15 0.0235(12) 0.0294(14) 0.0158(12) -0.0013(10) -0.0006(9) -0.0049(10)
C16 0.0259(13) 0.0250(14) 0.0204(13) 0.0011(10) 0.0028(10) -0.0043(10)
C17 0.0250(13) 0.0286(14) 0.0200(13) 0.0014(10) 0.0032(10) -0.0012(11)
C18 0.0304(14) 0.0320(16) 0.0293(14) 0.0018(11) 0.0089(11) -0.0073(11)
C19 0.0325(16) 0.0432(18) 0.0315(16) -0.0041(13) 0.0026(12) -0.0177(13)
C20 0.0344(15) 0.0437(18) 0.0236(14) -0.0037(12) 0.0015(12) -0.0156(13)
C21 0.0164(11) 0.0201(13) 0.0162(11) 0.0012(9) -0.0014(9) -0.0001(9)
C22 0.0175(11) 0.0192(12) 0.0162(11) 0.0011(9) 0.0019(9) -0.0003(9)
C23 0.0198(11) 0.0192(12) 0.0166(12) 0.0016(9) 0.0021(9) -0.0026(9)
C24 0.0212(12) 0.0170(12) 0.0184(12) -0.0003(9) 0.0048(9) -0.0026(9)
C25 0.0227(12) 0.0257(14) 0.0190(12) -0.0004(10) 0.0065(10) -0.0050(10)
C26 0.0258(13) 0.0326(15) 0.0240(13) -0.0035(11) 0.0138(10) -0.0026(11)
C27 0.0236(13) 0.0297(15) 0.0323(15) -0.0017(11) 0.0116(11) 0.0036(11)
C28 0.0234(13) 0.0284(14) 0.0236(13) 0.0023(11) 0.0050(10) 0.0040(10)
C29 0.0186(11) 0.0206(13) 0.0216(12) -0.0017(10) 0.0035(9) 0.0007(9)
C30 0.0209(12) 0.0221(13) 0.0196(12) -0.0003(9) 0.0016(9) 0.0013(9)
C31 0.0170(11) 0.0215(13) 0.0173(12) 0.0013(9) 0.0024(9) -0.0005(9)
C32 0.0217(12) 0.0259(14) 0.0142(11) 0.0026(9) 0.0021(9) 0.0021(10)
C33 0.0224(12) 0.0290(14) 0.0143(12) 0.0010(10) 0.0041(9) 0.0008(10)
C34 0.0198(12) 0.0235(13) 0.0169(12) -0.0015(9) 0.0028(9) -0.0016(9)
C35 0.0176(12) 0.0222(13) 0.0201(13) -0.0010(9) 0.0032(9) -0.0004(9)
C36 0.0188(12) 0.0249(14) 0.0185(12) 0.0007(10) 0.0023(9) -0.0008(9)
C37 0.0210(12) 0.0255(14) 0.0230(13) 0.0040(10) -0.0010(10) -0.0009(10)
C38 0.0225(13) 0.0324(16) 0.0328(15) 0.0090(12) -0.0002(11) 0.0057(11)
C39 0.0222(13) 0.0403(18) 0.0361(16) 0.0018(13) 0.0056(11) 0.0105(12)
C40 0.0273(14) 0.0344(16) 0.0260(14) 0.0005(11) 0.0051(11) 0.0079(11)
O5 0.0506(16) 0.087(2) 0.072(2) -0.0074(17) 0.0021(14) -0.0007(15)
C41 0.044(2) 0.132(5) 0.047(2) 0.000(3) 0.0159(17) 0.008(2)
O6 0.078(2) 0.105(3) 0.0409(15) 0.0158(15) 0.0269(13) 0.0448(18)
C42 0.061(2) 0.056(2) 0.040(2) 0.0007(16) 0.0217(17) -0.0027(17)

loop_
_atom_type_symbol
_atom_type_description
_atom_type_scat_dispersion_real
_atom_type_scat_dispersion_imag
_atom_type_scat_source
C C 0.0033 0.0016 'International Tables Vol C Tables 4.2.6.8 and 6.1.1.4'
H H 0.0000 0.0000 'International Tables Vol C Tables 4.2.6.8 and 6.1.1.4'
N N 0.0061 0.0033 'International Tables Vol C Tables 4.2.6.8 and 6.1.1.4'
O O 0.0106 0.0060 'International Tables Vol C Tables 4.2.6.8 and 6.1.1.4'
Co Co 0.3494 0.9721 'International Tables Vol C Tables 4.2.6.8 and 6.1.1.4'

loop_
_geom_angle_atom_site_label_1
_geom_angle_atom_site_label_2
_geom_angle_atom_site_label_3
_geom_angle
N1 Co1 N4 176.23(9)
N1 Co1 N6 107.10(8)
N4 Co1 N6 75.14(8)
N1 Co1 N3 76.53(8)
N4 Co1 N3 100.84(8)
N6 Co1 N3 84.85(8)
N1 Co1 O3 96.51(8)
N4 Co1 O3 81.29(7)
N6 Co1 O3 156.39(7)
N3 Co1 O3 101.17(7)
N1 Co1 O1 79.82(7)
N4 Co1 O1 102.86(7)
N6 Co1 O1 100.84(7)
N3 Co1 O1 156.31(7)
O3 Co1 O1 82.86(6)
C15 N1 C1 104.4(2)
C15 N1 Co1 120.47(18)
C1 N1 Co1 134.71(17)
C15 N2 C14 102.6(2)
C17 N3 C16 118.1(2)
C17 N3 Co1 127.86(17)
C16 N3 Co1 113.39(17)
C35 N4 C21 104.3(2)
C35 N4 Co1 122.38(16)
C21 N4 Co1 133.26(18)
C35 N5 C34 103.0(2)
C37 N6 C36 118.4(2)
C37 N6 Co1 126.54(18)
C36 N6 Co1 114.79(16)
C3 O1 Co1 132.14(16)
C23 O3 Co1 134.13(17)
N1 C1 C2 129.5(2)
N1 C1 C14 107.2(2)
C2 C1 C14 123.3(2)
C1 C2 C11 116.4(2)
C1 C2 C3 121.1(2)
C11 C2 C3 122.4(2)
O1 C3 C2 122.2(2)
O1 C3 C4 120.4(2)
C2 C3 C4 117.4(2)
C5 C4 C9 119.3(2)
C5 C4 C3 119.7(2)
C9 C4 C3 120.9(2)
C6 C5 C4 120.1(3)
C6 C5 H5 119.9
C4 C5 H5 119.9
C5 C6 C7 120.6(2)
C5 C6 H6 119.7
C7 C6 H6 119.7
C6 C7 C8 119.9(3)
C6 C7 H7 120.1
C8 C7 H7 120.1
C7 C8 C9 120.1(3)
C7 C8 H8 120.0
C9 C8 H8 120.0
C8 C9 C4 120.0(2)
C8 C9 C10 118.6(2)
C4 C9 C10 121.4(2)
O2 C10 C11 122.4(2)
O2 C10 C9 120.1(2)
C11 C10 C9 117.5(2)
C12 C11 C2 120.6(2)
C12 C11 C10 119.1(2)
C2 C11 C10 120.2(2)
C13 C12 C11 122.1(3)
C13 C12 H12 119.0
C11 C12 H12 119.0
C12 C13 C14 118.5(2)
C12 C13 H13 120.8
C14 C13 H13 120.8
N2 C14 C13 131.5(2)
N2 C14 C1 109.4(2)
C13 C14 C1 119.0(3)
N2 C15 N1 116.4(2)
N2 C15 C16 127.7(2)
N1 C15 C16 115.9(2)
N3 C16 C20 122.0(2)
N3 C16 C15 113.3(2)
C20 C16 C15 124.7(2)
N3 C17 C18 123.4(2)
N3 C17 H17 118.3
C18 C17 H17 118.3
C17 C18 C19 118.4(3)
C17 C18 H18 120.8
C19 C18 H18 120.8
C18 C19 C20 119.0(3)
C18 C19 H19 120.5
C20 C19 H19 120.5
C19 C20 C16 119.1(3)
C19 C20 H20 120.5
C16 C20 H20 120.5
N4 C21 C22 128.2(2)
N4 C21 C34 107.9(2)
C22 C21 C34 123.8(2)
C21 C22 C31 116.4(2)
C21 C22 C23 120.9(2)
C31 C22 C23 122.7(2)
O3 C23 C22 121.9(2)
O3 C23 C24 119.9(2)
C22 C23 C24 118.2(2)
C25 C24 C29 119.9(2)
C25 C24 C23 119.6(2)
C29 C24 C23 120.4(2)
C26 C25 C24 120.0(2)
C26 C25 H25 120.0
C24 C25 H25 120.0
C25 C26 C27 120.2(2)
C25 C26 H26 119.9
C27 C26 H26 119.9
C28 C27 C26 120.2(2)
C28 C27 H27 119.9
C26 C27 H27 119.9
C27 C28 C29 120.8(2)
C27 C28 H28 119.6
C29 C28 H28 119.6
C28 C29 C24 118.9(2)
C28 C29 C30 119.9(2)
C24 C29 C30 121.2(2)
O4 C30 C31 122.1(2)
O4 C30 C29 120.0(2)
C31 C30 C29 117.9(2)
C32 C31 C22 120.5(2)
C32 C31 C30 120.0(2)
C22 C31 C30 119.5(2)
C33 C32 C31 122.4(2)
C33 C32 H32 118.8
C31 C32 H32 118.8
C32 C33 C34 118.1(2)
C32 C33 H33 120.9
C34 C33 H33 120.9
N5 C34 C33 132.3(2)
N5 C34 C21 108.9(2)
C33 C34 C21 118.8(2)
N5 C35 N4 115.9(2)
N5 C35 C36 129.5(2)
N4 C35 C36 114.6(2)
N6 C36 C40 122.1(2)
N6 C36 C35 113.1(2)
C40 C36 C35 124.8(2)
N6 C37 C38 122.9(3)
N6 C37 H37 118.6
C38 C37 H37 118.6
C39 C38 C37 118.7(2)
C39 C38 H38 120.7
C37 C38 H38 120.7
C38 C39 C40 119.6(3)
C38 C39 H39 120.2
C40 C39 H39 120.2
C39 C40 C36 118.3(3)
C39 C40 H40 120.9
C36 C40 H40 120.9
O5 C41 H41 109.5
O5 C41 H41A 109.5
H41 C41 H41A 109.5
O5 C41 H41B 109.5
H41 C41 H41B 109.5
H41A C41 H41B 109.5
O6 C42 H42 109.5
O6 C42 H42A 109.5
H42 C42 H42A 109.5
O6 C42 H42B 109.5
H42 C42 H42B 109.5
H42A C42 H42B 109.5

loop_
_geom_bond_atom_site_label_1
_geom_bond_atom_site_label_2
_geom_bond_distance
Co1 N1 1.967(2)
Co1 N4 1.979(2)
Co1 N6 2.213(2)
Co1 N3 2.227(2)
Co1 O3 2.2296(17)
Co1 O1 2.3597(18)
N1 C15 1.360(3)
N1 C1 1.363(3)
N2 C15 1.336(3)
N2 C14 1.385(3)
N3 C17 1.340(3)
N3 C16 1.350(3)
N4 C35 1.352(3)
N4 C21 1.362(3)
N5 C35 1.342(3)
N5 C34 1.382(3)
N6 C37 1.336(3)
N6 C36 1.356(3)
O1 C3 1.241(3)
O2 C10 1.227(3)
O3 C23 1.251(3)
O4 C30 1.226(3)
C1 C2 1.388(4)
C1 C14 1.428(4)
C2 C11 1.420(4)
C2 C3 1.475(3)
C3 C4 1.489(3)
C4 C5 1.398(3)
C4 C9 1.402(4)
C5 C6 1.383(4)
C5 H5 0.9500
C6 C7 1.388(4)
C6 H6 0.9500
C7 C8 1.388(4)
C7 H7 0.9500
C8 C9 1.395(4)
C8 H8 0.9500
C9 C10 1.508(4)
C10 C11 1.476(4)
C11 C12 1.408(4)
C12 C13 1.391(4)
C12 H12 0.9500
C13 C14 1.399(4)
C13 H13 0.9500
C15 C16 1.473(4)
C16 C20 1.393(4)
C17 C18 1.385(4)
C17 H17 0.9500
C18 C19 1.389(4)
C18 H18 0.9500
C19 C20 1.390(4)
C19 H19 0.9500
C20 H20 0.9500
C21 C22 1.391(3)
C21 C34 1.418(3)
C22 C31 1.412(3)
C22 C23 1.468(3)
C23 C24 1.473(3)
C24 C25 1.400(3)
C24 C29 1.414(3)
C25 C26 1.384(4)
C25 H25 0.9500
C26 C27 1.394(4)
C26 H26 0.9500
C27 C28 1.382(4)
C27 H27 0.9500
C28 C29 1.394(4)
C28 H28 0.9500
C29 C30 1.499(4)
C30 C31 1.484(3)
C31 C32 1.406(3)
C32 C33 1.393(4)
C32 H32 0.9500
C33 C34 1.404(3)
C33 H33 0.9500
C35 C36 1.469(3)
C36 C40 1.393(4)
C37 C38 1.386(4)
C37 H37 0.9500
C38 C39 1.381(4)
C38 H38 0.9500
C39 C40 1.392(4)
C39 H39 0.9500
C40 H40 0.9500
O5 C41 1.397(4)
C41 H41 0.9800
C41 H41A 0.9800
C41 H41B 0.9800
O6 C42 1.406(4)
C42 H42 0.9800
C42 H42A 0.9800
C42 H42B 0.9800
